data_7103864
loop_
_publ_author_name
'Wei, Qiao-Hua'
'Yin, Gang-Qiang'
'Ma, Zhen'
'Shi, Lin-Xi'
'Chen, Zhong-Ning'

_publ_section_title
;
 Luminescent heterohexanuclear complexes with platinum alkynyl and silver
 diphosphine as components
;
_journal_coden_ASTM CHCOFS
_journal_issue 17
_journal_name_full
;
 Chemical Communications (Cambridge, United Kingdom)
;
_journal_page_first 2188
_journal_page_last 2189
_journal_paper_doi 10.1039/b305284b
_journal_year 2003
_chemical_formula_sum 'C35 H36 Ag F6 N O3 P2 Pt0.5 Sb'
_chemical_formula_weight 1021.75
_chemical_name_common 3(SbF6)2
_chemical_name_systematic 3(SbF6)2
_space_group_IT_number 61
_symmetry_cell_setting orthorhombic
_symmetry_space_group_name_Hall '-P 2ac 2ab'
_symmetry_space_group_name_H-M 'P b c a'
_atom_sites_solution_hydrogens geom
_atom_sites_solution_primary direct
_atom_sites_solution_secondary difmap
_audit_creation_method SHELXL-97
_cell_angle_alpha 90.00
_cell_angle_beta 90.00
_cell_angle_gamma 90.00
_cell_formula_units_Z 8
_cell_length_a 18.1670(3)
_cell_length_b 20.5004(4)
_cell_length_c 22.0406(3)
_cell_measurement_reflns_used 245
_cell_measurement_temperature 293(2)
_cell_measurement_theta_max 24.99
_cell_measurement_theta_min 2.45
_cell_volume 8208.6(2)
_computing_cell_refinement 'Siemens SMART & SAINT'
_computing_data_collection 'Siemens SMART'
_computing_data_reduction 'Siemens XPREP'
_computing_molecular_graphics 'Bruker SHELXTL'
_computing_publication_material 'Bruker SHELXTL'
_computing_structure_refinement 'Siemens SHELXTL'
_computing_structure_solution 'Siemens SHELXTL'
_diffrn_ambient_temperature 293(2)
_diffrn_measured_fraction_theta_full 0.972
_diffrn_measured_fraction_theta_max 0.972
_diffrn_measurement_device_type 'Siemens SMART CCD'
_diffrn_measurement_method 'phi and omega scans'
_diffrn_radiation_monochromator graphite
_diffrn_radiation_source 'fine-focus sealed tube'
_diffrn_radiation_type MoK\a
_diffrn_radiation_wavelength 0.71073
_diffrn_reflns_av_R_equivalents 0.0414
_diffrn_reflns_av_sigmaI/netI 0.0423
_diffrn_reflns_limit_h_max 11
_diffrn_reflns_limit_h_min -21
_diffrn_reflns_limit_k_max 23
_diffrn_reflns_limit_k_min -19
_diffrn_reflns_limit_l_max 26
_diffrn_reflns_limit_l_min -22
_diffrn_reflns_number 19029
_diffrn_reflns_theta_full 24.99
_diffrn_reflns_theta_max 24.99
_diffrn_reflns_theta_min 2.45
_diffrn_standards_decay_% 0
_diffrn_standards_interval_count 0
_diffrn_standards_interval_time .
_diffrn_standards_number 0
_exptl_absorpt_coefficient_mu 2.968
_exptl_absorpt_correction_T_max 1.0000
_exptl_absorpt_correction_T_min .7727
_exptl_absorpt_correction_type empirical
_exptl_absorpt_process_details 'SADABS (Sheldrick, 1996)'
_exptl_crystal_colour yellow
_exptl_crystal_density_diffrn 1.654
_exptl_crystal_density_method 'not measured'
_exptl_crystal_description prism
_exptl_crystal_F_000 3984
_exptl_crystal_size_max .64
_exptl_crystal_size_mid .60
_exptl_crystal_size_min .60
_refine_diff_density_max 0.786
_refine_diff_density_min -0.875
_refine_diff_density_rms 0.111
_refine_ls_extinction_method none
_refine_ls_goodness_of_fit_ref 1.166
_refine_ls_hydrogen_treatment mixed
_refine_ls_matrix_type full
_refine_ls_number_parameters 448
_refine_ls_number_reflns 7021
_refine_ls_number_restraints 1
_refine_ls_restrained_S_all 1.166
_refine_ls_R_factor_all 0.0937
_refine_ls_R_factor_gt 0.0502
_refine_ls_shift/su_max 0.001
_refine_ls_shift/su_mean 0.000
_refine_ls_structure_factor_coef Fsqd
_refine_ls_weighting_details 'calc w==1/[\s^2^(Fo^2^)+(0.0301P)^2^+50.9577P] where P==(Fo^2^+2Fc^2^)/3'
_refine_ls_weighting_scheme calc
_refine_ls_wR_factor_gt 0.1106
_refine_ls_wR_factor_ref 0.1321
_reflns_number_gt 4524
_reflns_number_total 7021
_reflns_threshold_expression >2sigma(I)
_cod_data_source_file b305284b.txt
_cod_data_source_block 3
_cod_depositor_comments
;
The following automatic conversions were performed:
'_symmetry_cell_setting' value 'Orthorhombic' changed to 'orthorhombic'
according to '/home/saulius/struct/CIF-dictionaries/cif_core.dic'
dictionary named 'cif_core.dic' version 2.4.1 from 2010-06-29.

Automatic conversion script
Id: cif_fix_enum 1527 2010-12-29 10:47:43Z saulius 
;
_cod_original_sg_symbol_H-M Pbca
_cod_original_formula_sum 'C35 H36 Ag F6 N O3 P2 Pt0.50 Sb'
_cod_database_code 7103864

loop_
_symmetry_equiv_pos_as_xyz
'x, y, z'
'-x+1/2, -y, z+1/2'
'-x, y+1/2, -z+1/2'
'x+1/2, -y+1/2, -z'
'-x, -y, -z'
'x-1/2, y, -z-1/2'
'x, -y-1/2, z-1/2'
'-x-1/2, y-1/2, z'

loop_
_atom_site_label
_atom_site_type_symbol
_atom_site_fract_x
_atom_site_fract_y
_atom_site_fract_z
_atom_site_U_iso_or_equiv
_atom_site_adp_type
_atom_site_occupancy
_atom_site_symmetry_multiplicity
_atom_site_calc_flag
_atom_site_refinement_flags
_atom_site_disorder_assembly
_atom_site_disorder_group
Pt1 Pt 1.0000 0.5000 0.0000 0.04176(14) Uani 1 2 d S . .
Ag1 Ag 1.00952(5) 0.62152(4) 0.09757(3) 0.0664(2) Uani 1 1 d . . .
Sb1 Sb 0.67582(6) 0.76936(4) 0.23034(4) 0.0982(3) Uani 1 1 d . . .
P1 P 0.88477(12) 0.45528(11) 0.01740(10) 0.0447(5) Uani 1 1 d . . .
P2 P 1.03668(13) 0.67436(12) 0.00180(11) 0.0495(5) Uani 1 1 d . . .
F1 F 0.7154(8) 0.7807(7) 0.1519(5) 0.231(6) Uani 1 1 d . . .
F2 F 0.5959(8) 0.8107(6) 0.2001(7) 0.268(9) Uani 1 1 d . . .
F3 F 0.7170(7) 0.8476(5) 0.2533(6) 0.211(6) Uani 1 1 d . . .
F4 F 0.6447(7) 0.7562(8) 0.3049(5) 0.240(7) Uani 1 1 d . . .
F5 F 0.7634(5) 0.7291(5) 0.2500(5) 0.169(4) Uani 1 1 d . . .
F6 F 0.6376(6) 0.6906(4) 0.2037(4) 0.145(3) Uani 1 1 d . . .
O1 O 1.0951(16) 1.0802(13) 0.0032(13) 0.377(17) Uani 1 1 d . . .
O2 O 0.8905(15) 0.8679(10) 0.0720(13) 0.298(12) Uani 1 1 d . . .
O3 O 0.8951(16) 0.8333(14) 0.1562(19) 0.427(19) Uani 1 1 d . . .
N1 N 0.9708(7) 0.6612(6) 0.1853(5) 0.113(4) Uani 1 1 d . . .
C1 C 1.0102(4) 0.5034(4) 0.0905(4) 0.047(2) Uani 1 1 d . . .
C2 C 1.0129(5) 0.5062(4) 0.1458(4) 0.055(2) Uani 1 1 d . . .
C3 C 1.0094(5) 0.4999(5) 0.2110(4) 0.059(2) Uani 1 1 d . . .
C4 C 1.0622(8) 0.5308(7) 0.2474(5) 0.107(5) Uani 1 1 d . . .
H4A H 1.1010 0.5540 0.2303 0.129 Uiso 1 1 calc R . .
C5 C 1.0544(10) 0.5255(11) 0.3118(7) 0.150(7) Uani 1 1 d . . .
H5A H 1.0897 0.5446 0.3367 0.180 Uiso 1 1 calc R . .
C6 C 0.9971(11) 0.4935(10) 0.3374(6) 0.140(7) Uani 1 1 d . . .
H6A H 0.9923 0.4912 0.3793 0.168 Uiso 1 1 calc R . .
C7 C 0.9466(9) 0.4646(9) 0.3003(7) 0.129(6) Uani 1 1 d . . .
H7A H 0.9076 0.4417 0.3174 0.155 Uiso 1 1 calc R . .
C8 C 0.9519(7) 0.4687(6) 0.2386(5) 0.091(4) Uani 1 1 d . . .
H8A H 0.9155 0.4497 0.2147 0.109 Uiso 1 1 calc R . .
C11 C 0.9567(9) 0.6686(7) 0.2351(5) 0.110(5) Uani 1 1 d D . .
C12 C 0.9370(11) 0.6797(10) 0.2980(5) 0.173(8) Uani 1 1 d D . .
H12A H 0.9095 0.6431 0.3130 0.208 Uiso 1 1 calc R . .
H12B H 0.9075 0.7185 0.3010 0.208 Uiso 1 1 calc R . .
H12C H 0.9809 0.6850 0.3218 0.208 Uiso 1 1 calc R . .
C30 C 0.8970(5) 0.3722(4) 0.0452(4) 0.053(2) Uani 1 1 d . . .
H30A H 0.8499 0.3500 0.0451 0.064 Uiso 1 1 calc R . .
H30B H 0.9146 0.3736 0.0868 0.064 Uiso 1 1 calc R . .
C101 C 0.8322(4) 0.4991(5) 0.0757(4) 0.049(2) Uani 1 1 d . . .
C102 C 0.7933(6) 0.4648(5) 0.1207(5) 0.069(3) Uani 1 1 d . . .
H10A H 0.7915 0.4195 0.1203 0.083 Uiso 1 1 calc R . .
C103 C 0.7576(8) 0.5002(7) 0.1657(6) 0.100(4) Uani 1 1 d . . .
H10B H 0.7321 0.4782 0.1960 0.120 Uiso 1 1 calc R . .
C104 C 0.7596(7) 0.5665(7) 0.1662(5) 0.092(4) Uani 1 1 d . . .
H10C H 0.7359 0.5893 0.1970 0.111 Uiso 1 1 calc R . .
C105 C 0.7965(6) 0.6002(6) 0.1212(6) 0.080(3) Uani 1 1 d . . .
H10D H 0.7970 0.6455 0.1216 0.096 Uiso 1 1 calc R . .
C106 C 0.8327(6) 0.5667(5) 0.0758(5) 0.065(3) Uani 1 1 d . . .
H10E H 0.8572 0.5895 0.0454 0.078 Uiso 1 1 calc R . .
C111 C 0.8243(4) 0.4503(4) -0.0491(4) 0.047(2) Uani 1 1 d . . .
C112 C 0.7998(6) 0.3916(5) -0.0738(5) 0.071(3) Uani 1 1 d . . .
H11A H 0.8115 0.3524 -0.0549 0.085 Uiso 1 1 calc R . .
C113 C 0.7581(7) 0.3912(7) -0.1262(5) 0.090(4) Uani 1 1 d . . .
H11B H 0.7436 0.3518 -0.1434 0.108 Uiso 1 1 calc R . .
C114 C 0.7382(7) 0.4487(8) -0.1528(5) 0.093(4) Uani 1 1 d . . .
H11C H 0.7073 0.4485 -0.1864 0.111 Uiso 1 1 calc R . .
C115 C 0.7636(6) 0.5069(6) -0.1301(5) 0.080(3) Uani 1 1 d . . .
H11D H 0.7521 0.5457 -0.1498 0.096 Uiso 1 1 calc R . .
C116 C 0.8058(5) 0.5081(5) -0.0783(4) 0.062(3) Uani 1 1 d . . .
H11E H 0.8220 0.5478 -0.0628 0.075 Uiso 1 1 calc R . .
C201 C 0.9530(6) 0.6831(5) -0.0436(5) 0.063(3) Uani 1 1 d . . .
C202 C 0.9437(7) 0.6623(6) -0.1030(6) 0.085(4) Uani 1 1 d . . .
H20A H 0.9824 0.6430 -0.1239 0.101 Uiso 1 1 calc R . .
C203 C 0.8745(9) 0.6708(8) -0.1311(7) 0.107(5) Uani 1 1 d . . .
H20B H 0.8677 0.6568 -0.1709 0.128 Uiso 1 1 calc R . .
C204 C 0.8193(10) 0.6985(8) -0.1017(10) 0.123(6) Uani 1 1 d . . .
H20C H 0.7751 0.7051 -0.1220 0.147 Uiso 1 1 calc R . .
C205 C 0.8247(9) 0.7171(8) -0.0446(9) 0.121(5) Uani 1 1 d . . .
H20D H 0.7840 0.7336 -0.0242 0.146 Uiso 1 1 calc R . .
C206 C 0.8932(6) 0.7115(7) -0.0148(7) 0.102(4) Uani 1 1 d . . .
H20E H 0.8983 0.7272 0.0246 0.123 Uiso 1 1 calc R . .
C211 C 1.0766(5) 0.7563(5) 0.0041(4) 0.052(2) Uani 1 1 d . . .
C212 C 1.0925(6) 0.7849(5) 0.0579(5) 0.069(3) Uani 1 1 d . . .
H21A H 1.0815 0.7631 0.0937 0.083 Uiso 1 1 calc R . .
C213 C 1.1246(7) 0.8456(7) 0.0605(7) 0.094(4) Uani 1 1 d . . .
H21B H 1.1351 0.8646 0.0979 0.113 Uiso 1 1 calc R . .
C214 C 1.1409(7) 0.8776(6) 0.0084(7) 0.094(4) Uani 1 1 d . . .
H21C H 1.1630 0.9184 0.0103 0.112 Uiso 1 1 calc R . .
C215 C 1.1249(7) 0.8502(6) -0.0479(6) 0.086(4) Uani 1 1 d . . .
H21D H 1.1357 0.8726 -0.0835 0.104 Uiso 1 1 calc R . .
C216 C 1.0927(6) 0.7893(5) -0.0499(5) 0.070(3) Uani 1 1 d . . .
H21E H 1.0818 0.7701 -0.0870 0.084 Uiso 1 1 calc R . .

loop_
_atom_site_aniso_label
_atom_site_aniso_U_11
_atom_site_aniso_U_22
_atom_site_aniso_U_33
_atom_site_aniso_U_23
_atom_site_aniso_U_13
_atom_site_aniso_U_12
Pt1 0.0385(2) 0.0470(3) 0.0398(2) 0.0018(2) 0.0004(2) -0.0016(2)
Ag1 0.0823(6) 0.0631(5) 0.0536(4) 0.0063(4) 0.0142(4) 0.0055(4)
Sb1 0.1325(8) 0.0759(6) 0.0862(6) -0.0046(5) -0.0368(6) 0.0196(6)
P1 0.0423(12) 0.0441(13) 0.0479(12) 0.0002(10) 0.0032(10) -0.0007(10)
P2 0.0525(13) 0.0472(14) 0.0488(13) 0.0038(11) 0.0070(11) 0.0057(11)
F1 0.292(16) 0.276(15) 0.124(8) 0.061(9) -0.022(9) -0.090(13)
F2 0.293(16) 0.176(11) 0.334(18) -0.092(11) -0.204(15) 0.133(11)
F3 0.227(12) 0.114(7) 0.292(15) -0.019(9) -0.107(11) -0.008(8)
F4 0.228(13) 0.38(2) 0.109(8) -0.072(10) 0.032(8) -0.030(13)
F5 0.123(7) 0.176(9) 0.207(10) 0.002(8) -0.034(7) 0.029(7)
F6 0.190(9) 0.094(6) 0.151(8) -0.020(5) -0.005(7) -0.003(6)
O1 0.41(4) 0.31(3) 0.42(4) 0.01(3) -0.21(3) 0.10(3)
O2 0.40(3) 0.168(17) 0.32(3) -0.045(17) -0.03(3) 0.085(19)
O3 0.34(3) 0.33(3) 0.61(5) -0.03(4) 0.15(4) -0.11(3)
N1 0.141(10) 0.120(9) 0.077(7) -0.021(7) 0.031(7) -0.003(8)
C1 0.045(5) 0.050(5) 0.047(5) 0.007(4) 0.002(4) -0.003(4)
C2 0.049(6) 0.057(6) 0.057(6) 0.007(5) 0.001(4) -0.006(5)
C3 0.060(6) 0.070(6) 0.048(5) 0.005(5) -0.001(4) -0.002(6)
C4 0.108(10) 0.160(13) 0.053(7) -0.007(8) -0.010(7) -0.028(10)
C5 0.138(15) 0.24(2) 0.068(10) -0.031(12) -0.026(10) -0.008(15)
C6 0.140(15) 0.23(2) 0.053(7) 0.018(11) 0.006(10) 0.022(15)
C7 0.117(12) 0.194(18) 0.076(10) 0.040(11) 0.019(9) -0.037(12)
C8 0.096(9) 0.106(10) 0.070(8) 0.018(7) 0.000(7) -0.029(8)
C11 0.136(13) 0.111(11) 0.083(10) -0.017(8) 0.027(9) 0.002(10)
C12 0.21(2) 0.22(2) 0.087(11) -0.038(12) 0.059(12) 0.020(17)
C30 0.045(5) 0.060(6) 0.054(5) 0.007(5) 0.008(4) 0.002(4)
C101 0.039(5) 0.057(6) 0.051(5) -0.006(4) -0.002(4) 0.002(5)
C102 0.072(7) 0.059(7) 0.077(7) 0.000(5) 0.028(6) 0.002(6)
C103 0.118(11) 0.095(11) 0.085(8) -0.001(8) 0.043(8) 0.027(9)
C104 0.097(10) 0.110(12) 0.069(8) -0.016(8) 0.014(7) 0.034(8)
C105 0.080(8) 0.064(7) 0.096(9) -0.025(7) 0.003(7) 0.021(6)
C106 0.068(7) 0.047(6) 0.081(7) -0.003(5) 0.013(6) 0.005(5)
C111 0.034(5) 0.054(6) 0.053(5) -0.008(4) 0.001(4) -0.004(4)
C112 0.074(7) 0.050(6) 0.090(8) -0.014(6) -0.020(6) 0.008(5)
C113 0.085(9) 0.095(10) 0.090(9) -0.025(7) -0.031(7) -0.010(8)
C114 0.080(9) 0.130(12) 0.069(8) -0.004(8) -0.024(6) 0.016(9)
C115 0.083(8) 0.084(9) 0.073(7) 0.008(7) -0.016(6) -0.004(7)
C116 0.056(6) 0.062(7) 0.069(6) 0.000(5) -0.012(5) -0.009(5)
C201 0.056(6) 0.056(6) 0.077(7) 0.011(5) -0.010(5) -0.012(5)
C202 0.079(8) 0.074(8) 0.101(9) 0.016(7) -0.027(7) -0.006(6)
C203 0.110(12) 0.108(12) 0.103(11) 0.019(9) -0.044(10) -0.023(10)
C204 0.101(13) 0.100(12) 0.167(18) 0.052(12) -0.039(13) -0.023(10)
C205 0.085(11) 0.148(15) 0.130(14) 0.023(12) 0.000(10) 0.025(10)
C206 0.052(7) 0.116(11) 0.139(12) 0.013(9) -0.003(8) 0.021(7)
C211 0.050(5) 0.053(5) 0.052(5) -0.001(5) 0.004(4) 0.013(4)
C212 0.078(8) 0.066(7) 0.063(7) -0.008(5) -0.002(5) -0.001(6)
C213 0.104(10) 0.081(10) 0.097(10) -0.022(8) 0.000(8) -0.005(8)
C214 0.089(9) 0.055(7) 0.137(13) -0.021(8) -0.004(9) -0.011(6)
C215 0.097(9) 0.073(8) 0.089(9) 0.015(7) 0.011(7) -0.013(7)
C216 0.087(8) 0.055(7) 0.067(7) 0.000(5) -0.002(6) -0.006(6)

loop_
_atom_type_symbol
_atom_type_description
_atom_type_scat_dispersion_real
_atom_type_scat_dispersion_imag
_atom_type_scat_source
C C 0.0033 0.0016 'International Tables Vol C Tables 4.2.6.8 and 6.1.1.4'
H H 0.0000 0.0000 'International Tables Vol C Tables 4.2.6.8 and 6.1.1.4'
N N 0.0061 0.0033 'International Tables Vol C Tables 4.2.6.8 and 6.1.1.4'
O O 0.0106 0.0060 'International Tables Vol C Tables 4.2.6.8 and 6.1.1.4'
F F 0.0171 0.0103 'International Tables Vol C Tables 4.2.6.8 and 6.1.1.4'
P P 0.1023 0.0942 'International Tables Vol C Tables 4.2.6.8 and 6.1.1.4'
Ag Ag -0.8971 1.1015 'International Tables Vol C Tables 4.2.6.8 and 6.1.1.4'
Sb Sb -0.5866 1.5461 'International Tables Vol C Tables 4.2.6.8 and 6.1.1.4'
Pt Pt -1.7033 8.3905 'International Tables Vol C Tables 4.2.6.8 and 6.1.1.4'

loop_
_geom_angle_atom_site_label_1
_geom_angle_atom_site_label_2
_geom_angle_atom_site_label_3
_geom_angle
_geom_angle_site_symmetry_1
_geom_angle_site_symmetry_3
_geom_angle_publ_flag
C1 Pt1 C1 180.0 . 5_765 ?
C1 Pt1 P1 86.1(2) . . ?
C1 Pt1 P1 93.9(2) 5_765 . ?
C1 Pt1 P1 93.9(2) . 5_765 ?
C1 Pt1 P1 86.1(2) 5_765 5_765 ?
P1 Pt1 P1 180.00(11) . 5_765 ?
C1 Pt1 Ag1 132.9(2) . 5_765 ?
C1 Pt1 Ag1 47.1(2) 5_765 5_765 ?
P1 Pt1 Ag1 76.20(6) . 5_765 ?
P1 Pt1 Ag1 103.80(6) 5_765 5_765 ?
C1 Pt1 Ag1 47.1(2) . . ?
C1 Pt1 Ag1 132.9(2) 5_765 . ?
P1 Pt1 Ag1 103.80(6) . . ?
P1 Pt1 Ag1 76.20(6) 5_765 . ?
Ag1 Pt1 Ag1 180.00(3) 5_765 . ?
N1 Ag1 P2 131.4(3) . . ?
N1 Ag1 C1 115.1(4) . . ?
P2 Ag1 C1 112.9(2) . . ?
N1 Ag1 C2 89.1(4) . . ?
P2 Ag1 C2 139.5(2) . . ?
C1 Ag1 C2 27.9(3) . . ?
N1 Ag1 Pt1 146.3(3) . . ?
P2 Ag1 Pt1 77.30(6) . . ?
C1 Ag1 Pt1 37.25(19) . . ?
C2 Ag1 Pt1 65.1(2) . . ?
F4 Sb1 F2 99.1(8) . . ?
F4 Sb1 F3 90.4(7) . . ?
F2 Sb1 F3 91.1(6) . . ?
F4 Sb1 F5 89.4(6) . . ?
F2 Sb1 F5 171.5(7) . . ?
F3 Sb1 F5 88.5(5) . . ?
F4 Sb1 F6 92.4(6) . . ?
F2 Sb1 F6 89.4(5) . . ?
F3 Sb1 F6 177.0(6) . . ?
F5 Sb1 F6 90.5(5) . . ?
F4 Sb1 F1 176.1(7) . . ?
F2 Sb1 F1 84.9(7) . . ?
F3 Sb1 F1 89.4(6) . . ?
F5 Sb1 F1 86.7(6) . . ?
F6 Sb1 F1 87.7(5) . . ?
C30 P1 C111 106.9(4) . . ?
C30 P1 C101 106.6(4) . . ?
C111 P1 C101 106.0(4) . . ?
C30 P1 Pt1 108.3(3) . . ?
C111 P1 Pt1 115.5(3) . . ?
C101 P1 Pt1 113.1(3) . . ?
C201 P2 C211 104.7(4) . . ?
C201 P2 C30 106.5(5) . 5_765 ?
C211 P2 C30 103.4(4) . 5_765 ?
C201 P2 Ag1 110.6(3) . . ?
C211 P2 Ag1 117.8(3) . . ?
C30 P2 Ag1 112.9(3) 5_765 . ?
C11 N1 Ag1 164.6(13) . . ?
C2 C1 Pt1 176.9(8) . . ?
C2 C1 Ag1 83.6(6) . . ?
Pt1 C1 Ag1 95.6(3) . . ?
C1 C2 C3 170.8(10) . . ?
C1 C2 Ag1 68.5(6) . . ?
C3 C2 Ag1 119.3(7) . . ?
C8 C3 C4 118.7(10) . . ?
C8 C3 C2 121.1(9) . . ?
C4 C3 C2 119.9(9) . . ?
C3 C4 C5 117.7(13) . . ?
C6 C5 C4 121.8(15) . . ?
C5 C6 C7 118.6(13) . . ?
C6 C7 C8 121.5(14) . . ?
C7 C8 C3 121.6(12) . . ?
N1 C11 C12 178.1(19) . . ?
P1 C30 P2 111.9(4) . 5_765 ?
C106 C101 C102 120.0(9) . . ?
C106 C101 P1 119.2(7) . . ?
C102 C101 P1 120.7(7) . . ?
C103 C102 C101 118.6(10) . . ?
C104 C103 C102 120.9(12) . . ?
C103 C104 C105 120.5(11) . . ?
C106 C105 C104 120.2(11) . . ?
C105 C106 C101 119.7(10) . . ?
C116 C111 C112 118.4(8) . . ?
C116 C111 P1 117.9(7) . . ?
C112 C111 P1 123.5(7) . . ?
C113 C112 C111 120.5(10) . . ?
C114 C113 C112 120.0(11) . . ?
C113 C114 C115 120.3(11) . . ?
C114 C115 C116 120.4(11) . . ?
C115 C116 C111 120.3(10) . . ?
C206 C201 C202 117.7(11) . . ?
C206 C201 P2 116.3(9) . . ?
C202 C201 P2 126.0(9) . . ?
C201 C202 C203 119.1(13) . . ?
C204 C203 C202 120.8(16) . . ?
C205 C204 C203 122.4(17) . . ?
C204 C205 C206 119.1(17) . . ?
C201 C206 C205 120.8(14) . . ?
C212 C211 C216 119.3(10) . . ?
C212 C211 P2 120.5(8) . . ?
C216 C211 P2 120.2(8) . . ?
C211 C212 C213 121.4(11) . . ?
C214 C213 C212 119.6(12) . . ?
C213 C214 C215 121.0(12) . . ?
C216 C215 C214 118.8(11) . . ?
C215 C216 C211 119.9(10) . . ?

loop_
_geom_bond_atom_site_label_1
_geom_bond_atom_site_label_2
_geom_bond_distance
_geom_bond_site_symmetry_2
_geom_bond_publ_flag
Pt1 C1 2.004(8) . ?
Pt1 C1 2.004(8) 5_765 ?
Pt1 P1 2.317(2) . ?
Pt1 P1 2.317(2) 5_765 ?
Pt1 Ag1 3.2956(8) 5_765 ?
Pt1 Ag1 3.2956(8) . ?
Ag1 N1 2.213(10) . ?
Ag1 P2 2.423(2) . ?
Ag1 C1 2.427(9) . ?
Ag1 C2 2.592(9) . ?
Sb1 F4 1.758(11) . ?
Sb1 F2 1.809(10) . ?
Sb1 F3 1.841(10) . ?
Sb1 F5 1.844(9) . ?
Sb1 F6 1.853(8) . ?
Sb1 F1 1.887(11) . ?
P1 C30 1.823(9) . ?
P1 C111 1.833(9) . ?
P1 C101 1.835(9) . ?
P2 C201 1.829(10) . ?
P2 C211 1.831(10) . ?
P2 C30 1.854(9) 5_765 ?
N1 C11 1.136(13) . ?
C1 C2 1.221(12) . ?
C2 C3 1.445(12) . ?
C3 C8 1.367(14) . ?
C3 C4 1.402(15) . ?
C4 C5 1.429(18) . ?
C5 C6 1.35(2) . ?
C6 C7 1.36(2) . ?
C7 C8 1.367(17) . ?
C11 C12 1.452(5) . ?
C30 P2 1.854(9) 5_765 ?
C101 C106 1.387(12) . ?
C101 C102 1.406(12) . ?
C102 C103 1.389(14) . ?
C103 C104 1.359(16) . ?
C104 C105 1.382(16) . ?
C105 C106 1.379(13) . ?
C111 C116 1.391(12) . ?
C111 C112 1.394(12) . ?
C112 C113 1.381(14) . ?
C113 C114 1.364(16) . ?
C114 C115 1.374(16) . ?
C115 C116 1.374(13) . ?
C201 C206 1.386(15) . ?
C201 C202 1.387(15) . ?
C202 C203 1.413(17) . ?
C203 C204 1.32(2) . ?
C204 C205 1.32(2) . ?
C205 C206 1.411(18) . ?
C211 C212 1.353(13) . ?
C211 C216 1.399(13) . ?
C212 C213 1.374(15) . ?
C213 C214 1.355(17) . ?
C214 C215 1.392(16) . ?
C215 C216 1.379(14) . ?
